data_7035225
loop_
_publ_author_name
'Xu, Zhong-Xuan'
'Kang, Yao'
'Han, Min-Le'
'Li, Dong-Sheng'
'Zhang, Jian'

_publ_section_title
;
 Integration of a semi-rigid proline ligand and 4,4'-bipyridine in the
 synthesis of homochiral metal-organic frameworks with helices.
;
_journal_issue 24
_journal_name_full 'Dalton transactions (Cambridge, England : 2003)'
_journal_page_first 11052
_journal_page_last 11056
_journal_paper_doi 10.1039/c5dt01151e
_journal_volume 44
_journal_year 2015
_chemical_absolute_configuration rm
_chemical_formula_sum 'C58 H56 Co3 N8 O20'
_chemical_formula_weight 1361.90
_chemical_name_systematic
; 
 ? 
;
_space_group_IT_number 154
_symmetry_cell_setting trigonal
_symmetry_space_group_name_Hall 'P 32 2"'
_symmetry_space_group_name_H-M 'P 32 2 1'
_atom_sites_solution_hydrogens geom
_atom_sites_solution_primary direct
_atom_sites_solution_secondary difmap
_audit_creation_method SHELXL-97
_audit_update_record
;
2015-04-21 deposited with the CCDC.
2015-05-21 downloaded from the CCDC.
;
_cell_angle_alpha 90.00
_cell_angle_beta 90.00
_cell_angle_gamma 120.00
_cell_formula_units_Z 3
_cell_length_a 11.3994(3)
_cell_length_b 11.3994(3)
_cell_length_c 41.5243(12)
_cell_measurement_reflns_used 5646
_cell_measurement_temperature 293(2)
_cell_measurement_theta_max 28.8090
_cell_measurement_theta_min 3.8440
_cell_volume 4673.0(2)
_computing_cell_refinement 'Bruker FRAMBO'
_computing_data_collection 'Bruker FRAMBO'
_computing_data_reduction 'Bruker SAINT'
_computing_molecular_graphics 'Bruker SHELXTL'
_computing_publication_material 'Bruker SHELXTL'
_computing_structure_refinement 'SHELXL-97 (Sheldrick, 1997)'
_computing_structure_solution 'SHELXS-97 (Sheldrick, 1990)'
_diffrn_ambient_temperature 293(2)
_diffrn_measured_fraction_theta_full 0.993
_diffrn_measured_fraction_theta_max 0.993
_diffrn_measurement_device_type 'multiwire proportional'
_diffrn_measurement_method 'phi and omega scans'
_diffrn_radiation_monochromator graphite
_diffrn_radiation_source 'fine-focus sealed tube'
_diffrn_radiation_type MoK\a
_diffrn_radiation_wavelength 0.71073
_diffrn_reflns_av_R_equivalents 0.0318
_diffrn_reflns_av_sigmaI/netI 0.0432
_diffrn_reflns_limit_h_max 13
_diffrn_reflns_limit_h_min -11
_diffrn_reflns_limit_k_max 13
_diffrn_reflns_limit_k_min -12
_diffrn_reflns_limit_l_max 49
_diffrn_reflns_limit_l_min -41
_diffrn_reflns_number 10861
_diffrn_reflns_theta_full 24.97
_diffrn_reflns_theta_max 24.97
_diffrn_reflns_theta_min 3.57
_exptl_absorpt_coefficient_mu 0.869
_exptl_absorpt_correction_T_max 1.00000
_exptl_absorpt_correction_T_min 0.94279
_exptl_absorpt_correction_type multi-scan
_exptl_absorpt_process_details
;
CrysAlisPro, Agilent Technologies,
Version 1.171.37.35 (release 13-08-2014 CrysAlis171 .NET)
(compiled Aug 13 2014,18:06:01)
Empirical absorption correction using spherical harmonics,
 implemented in SCALE3 ABSPACK scaling algorithm.
;
_exptl_crystal_colour orange-coloured
_exptl_crystal_density_diffrn 1.452
_exptl_crystal_density_method 'not measured'
_exptl_crystal_description block
_exptl_crystal_F_000 2103
_exptl_crystal_size_max 0.25
_exptl_crystal_size_mid 0.2
_exptl_crystal_size_min 0.2
_refine_diff_density_max 1.735
_refine_diff_density_min -0.652
_refine_diff_density_rms 0.125
_refine_ls_abs_structure_details 'Flack H D (1983), Acta Cryst. A39, 876-881'
_refine_ls_abs_structure_Flack 0.00(3)
_refine_ls_extinction_method none
_refine_ls_goodness_of_fit_ref 1.061
_refine_ls_hydrogen_treatment none
_refine_ls_matrix_type full
_refine_ls_number_parameters 397
_refine_ls_number_reflns 5354
_refine_ls_number_restraints 0
_refine_ls_restrained_S_all 1.061
_refine_ls_R_factor_all 0.0666
_refine_ls_R_factor_gt 0.0623
_refine_ls_shift/su_max 0.004
_refine_ls_shift/su_mean 0.000
_refine_ls_structure_factor_coef Fsqd
_refine_ls_weighting_details 'calc w=1/[\s^2^(Fo^2^)+(0.1122P)^2^+14.9499P] where P=(Fo^2^+2Fc^2^)/3'
_refine_ls_weighting_scheme calc
_refine_ls_wR_factor_gt 0.1740
_refine_ls_wR_factor_ref 0.1790
_reflns_number_gt 5062
_reflns_number_total 5354
_reflns_threshold_expression >2sigma(I)
_cod_data_source_file c5dt01151e2.cif
_cod_data_source_block 1-L_CCDC-1050242
_cod_depositor_comments
;
The following automatic conversions were performed:

'_symmetry_cell_setting' value 'Trigonal' changed to 'trigonal'
according to
/usr/data/users/saulius/crontab/automatic-downloads/rss-feeds/RSC/lib/dictionaries/cif_core.dic
dictionary named 'cif_core.dic' version 2.4.2 from 2011-04-26.

Automatic conversion script
Id: cif_fix_values 3271 2015-04-21 07:52:19Z andrius 

 Adding full bibliography for 7035224--7035225.cif.
;
_cod_original_sg_symbol_H-M P3(2)21
_cod_database_code 7035225

loop_
_symmetry_equiv_pos_as_xyz
'x, y, z'
'-y, x-y, z+2/3'
'-x+y, -x, z+1/3'
'y, x, -z'
'x-y, -y, -z+1/3'
'-x, -x+y, -z+2/3'

loop_
_atom_site_label
_atom_site_type_symbol
_atom_site_fract_x
_atom_site_fract_y
_atom_site_fract_z
_atom_site_U_iso_or_equiv
_atom_site_adp_type
_atom_site_occupancy
_atom_site_symmetry_multiplicity
_atom_site_calc_flag
_atom_site_refinement_flags
_atom_site_disorder_assembly
_atom_site_disorder_group
Co1 Co 0.52658(8) 0.52658(8) 0.0000 0.0104(3) Uani 1 2 d S . .
Co2 Co 0.61893(7) 0.51295(7) 0.110060(17) 0.0137(2) Uani 1 1 d . . .
O1 O 0.6984(4) 0.4366(4) 0.07815(9) 0.0191(9) Uani 1 1 d . . .
O1W O -0.1517(12) 0.4739(12) -0.0296(2) 0.041(3) Uani 0.50 1 d P . .
O2 O 0.6020(4) 0.4324(4) 0.03099(10) 0.0223(9) Uani 1 1 d . . .
O2W O -0.1674(7) 0.2132(8) -0.04086(16) 0.0622(19) Uani 1 1 d . . .
O3 O 0.9755(7) 0.5705(7) 0.03643(15) 0.0550(16) Uiso 1 1 d . . .
O3W O 0.7607(9) 0.2402(8) 0.1563(2) 0.081(2) Uani 1 1 d . . .
O4 O 1.0249(4) 0.4397(4) 0.17432(9) 0.0202(9) Uani 1 1 d . . .
O5 O 1.2442(4) 0.5515(4) 0.18211(9) 0.0210(9) Uani 1 1 d . . .
O6 O 1.5400(4) 0.6066(4) 0.08563(9) 0.0179(8) Uani 1 1 d . . .
O7 O 1.4502(4) 0.5897(5) 0.03674(9) 0.0203(9) Uani 1 1 d . . .
N1 N 0.8592(7) 0.3509(9) 0.05130(14) 0.048(2) Uani 1 1 d . . .
N2 N 0.8035(5) 0.7038(5) 0.11112(11) 0.0211(12) Uani 1 1 d . . .
N3 N 1.4270(6) 1.3240(5) 0.11286(12) 0.0230(12) Uani 1 1 d . . .
N4 N -0.2859(5) -0.2859(5) 0.0000 0.0131(13) Uani 1 2 d S . .
N5 N 0.3359(6) 0.3359(6) 0.0000 0.0161(15) Uani 1 2 d S . .
C1 C 0.6749(6) 0.4072(6) 0.04866(13) 0.0181(13) Uani 1 1 d . . .
C2 C 0.7339(9) 0.3253(11) 0.03418(19) 0.052(3) Uani 1 1 d . . .
H2A H 0.7535 0.3473 0.0113 0.063 Uiso 1 1 calc R . .
C3 C 0.6374(13) 0.1720(12) 0.0383(4) 0.101(6) Uani 1 1 d . . .
H3A H 0.5748 0.1545 0.0559 0.122 Uiso 1 1 calc R . .
H3B H 0.5859 0.1330 0.0188 0.122 Uiso 1 1 calc R . .
C4 C 0.7288(15) 0.1126(16) 0.0456(4) 0.104(6) Uani 1 1 d . . .
H4A H 0.7623 0.0937 0.0259 0.125 Uiso 1 1 calc R . .
H4B H 0.6814 0.0301 0.0582 0.125 Uiso 1 1 calc R . .
C5 C 0.8450(9) 0.2270(11) 0.0651(2) 0.055(3) Uani 1 1 d . . .
H5A H 0.8220 0.2199 0.0878 0.066 Uiso 1 1 calc R . .
H5B H 0.9281 0.2240 0.0628 0.066 Uiso 1 1 calc R . .
C6 C 0.9667(8) 0.4730(8) 0.05206(19) 0.0398(17) Uiso 1 1 d . . .
C7 C 1.0783(7) 0.4936(9) 0.07398(15) 0.0371(18) Uani 1 1 d . . .
C8 C 1.0578(7) 0.4771(8) 0.10703(15) 0.0318(17) Uani 1 1 d . . .
H8A H 0.9714 0.4441 0.1155 0.038 Uiso 1 1 calc R . .
C9 C 1.1675(7) 0.5103(7) 0.12738(13) 0.0207(13) Uani 1 1 d . . .
C10 C 1.2937(6) 0.5518(6) 0.11491(14) 0.0182(12) Uani 1 1 d . . .
H10A H 1.3668 0.5754 0.1286 0.022 Uiso 1 1 calc R . .
C11 C 1.3113(6) 0.5581(6) 0.08188(14) 0.0180(12) Uani 1 1 d . . .
C12 C 1.2050(7) 0.5325(7) 0.06158(14) 0.0269(14) Uani 1 1 d . . .
H12A H 1.2189 0.5415 0.0394 0.032 Uiso 1 1 calc R . .
C13 C 1.1439(6) 0.4987(6) 0.16305(13) 0.0162(12) Uani 1 1 d . . .
C14 C 1.4448(5) 0.5879(5) 0.06705(13) 0.0136(11) Uani 1 1 d . . .
C15 C 0.8064(7) 0.8203(7) 0.1151(2) 0.0348(17) Uani 1 1 d . . .
H15A H 0.7237 0.8179 0.1165 0.042 Uiso 1 1 calc R . .
C16 C 0.9217(8) 0.9443(7) 0.1174(2) 0.0405(19) Uani 1 1 d . . .
H16A H 0.9175 1.0227 0.1210 0.049 Uiso 1 1 calc R . .
C17 C 1.0498(6) 0.9489(6) 0.11394(14) 0.0235(14) Uani 1 1 d . . .
C18 C 1.0458(7) 0.8279(7) 0.10979(17) 0.0294(16) Uani 1 1 d . . .
H18A H 1.1260 0.8260 0.1076 0.035 Uiso 1 1 calc R . .
C19 C 0.9223(6) 0.7079(6) 0.10880(15) 0.0220(13) Uani 1 1 d . . .
H19A H 0.9223 0.6268 0.1064 0.026 Uiso 1 1 calc R . .
C20 C 1.1783(7) 1.0793(7) 0.11397(15) 0.0292(16) Uani 1 1 d . . .
C21 C 1.2723(11) 1.1072(10) 0.0921(2) 0.086(5) Uani 1 1 d . . .
H21A H 1.2564 1.0440 0.0760 0.103 Uiso 1 1 calc R . .
C22 C 1.3944(11) 1.2284(10) 0.0924(2) 0.060(3) Uiso 1 1 d . . .
H22A H 1.4574 1.2413 0.0765 0.073 Uiso 1 1 calc R . .
C23 C 1.3303(7) 1.3036(7) 0.13510(18) 0.0303(15) Uani 1 1 d . . .
H23A H 1.3485 1.3717 0.1500 0.036 Uiso 1 1 calc R . .
C24 C 1.2045(7) 1.1838(7) 0.13633(18) 0.0315(16) Uani 1 1 d . . .
H24A H 1.1397 1.1730 0.1515 0.038 Uiso 1 1 calc R . .
C25 C -0.1919(7) -0.2562(6) 0.02300(14) 0.0236(13) Uani 1 1 d . . .
H25A H -0.2104 -0.3190 0.0393 0.028 Uiso 1 1 calc R . .
C26 C -0.0713(7) -0.1386(7) 0.02348(15) 0.0269(15) Uani 1 1 d . . .
H26A H -0.0089 -0.1237 0.0396 0.032 Uiso 1 1 calc R . .
C27 C -0.0403(7) -0.0403(7) 0.0000 0.0181(17) Uani 1 2 d S . .
C28 C 0.0895(8) 0.0895(8) 0.0000 0.0229(19) Uani 1 2 d S . .
C29 C 0.2117(6) 0.0935(6) 0.00639(15) 0.0210(13) Uani 1 1 d . . .
H29A H 0.2135 0.0144 0.0107 0.025 Uiso 1 1 calc R . .
C30 C 0.3300(6) 0.2179(6) 0.00609(15) 0.0235(14) Uani 1 1 d . . .
H30A H 0.4108 0.2195 0.0104 0.028 Uiso 1 1 calc R . .
O4W O 0.6095(18) 0.9694(18) 0.1277(4) 0.024(4) Uiso 0.25 1 d P A 1
O5W O 1.385(3) 0.885(3) 0.1037(6) 0.057(6) Uiso 0.25 1 d P B 2

loop_
_atom_site_aniso_label
_atom_site_aniso_U_11
_atom_site_aniso_U_22
_atom_site_aniso_U_33
_atom_site_aniso_U_23
_atom_site_aniso_U_13
_atom_site_aniso_U_12
Co1 0.0090(4) 0.0090(4) 0.0099(5) 0.0007(2) -0.0007(2) 0.0020(4)
Co2 0.0108(4) 0.0137(4) 0.0109(3) 0.0016(3) -0.0013(3) 0.0018(3)
O1 0.018(2) 0.025(2) 0.0137(19) 0.0039(17) 0.0014(17) 0.0105(18)
O1W 0.052(7) 0.054(7) 0.031(5) 0.007(5) 0.000(5) 0.037(6)
O2 0.015(2) 0.022(2) 0.022(2) 0.0077(18) -0.0059(17) 0.0033(18)
O2W 0.071(5) 0.092(5) 0.059(4) -0.015(3) -0.017(3) 0.067(4)
O3W 0.082(6) 0.069(5) 0.083(5) -0.003(4) -0.017(4) 0.030(5)
O4 0.028(2) 0.023(2) 0.0146(18) 0.0054(18) 0.0068(17) 0.0158(19)
O5 0.024(2) 0.025(2) 0.0125(18) 0.0031(17) 0.0013(17) 0.0105(19)
O6 0.015(2) 0.020(2) 0.0186(19) -0.0020(16) -0.0039(16) 0.0084(17)
O7 0.020(2) 0.034(2) 0.0147(19) 0.0074(18) 0.0067(16) 0.019(2)
N1 0.056(4) 0.104(6) 0.020(3) -0.022(3) -0.014(3) 0.068(5)
N2 0.019(3) 0.022(3) 0.015(2) 0.0035(19) -0.005(2) 0.005(2)
N3 0.017(3) 0.021(3) 0.019(2) -0.001(2) -0.006(2) 0.000(2)
N4 0.011(2) 0.011(2) 0.012(3) -0.0007(13) 0.0007(13) 0.001(3)
N5 0.009(2) 0.009(2) 0.027(4) 0.0016(14) -0.0016(14) 0.003(3)
C1 0.008(3) 0.031(3) 0.013(3) 0.006(2) 0.001(2) 0.008(3)
C2 0.051(5) 0.107(8) 0.031(4) -0.029(5) -0.022(4) 0.063(6)
C3 0.096(9) 0.082(8) 0.169(13) -0.100(9) -0.100(9) 0.076(8)
C4 0.119(11) 0.126(11) 0.130(11) -0.099(10) -0.094(9) 0.107(10)
C5 0.046(5) 0.090(7) 0.050(5) -0.021(5) -0.016(4) 0.050(5)
C7 0.031(4) 0.076(6) 0.020(3) 0.006(3) 0.004(3) 0.038(4)
C8 0.026(4) 0.064(5) 0.019(3) 0.015(3) 0.011(3) 0.033(4)
C9 0.030(3) 0.029(3) 0.013(3) 0.002(2) 0.001(2) 0.022(3)
C10 0.024(3) 0.019(3) 0.015(3) 0.003(2) 0.001(2) 0.013(3)
C11 0.022(3) 0.022(3) 0.016(3) 0.004(2) 0.003(2) 0.016(3)
C12 0.029(4) 0.044(4) 0.015(3) 0.005(3) 0.003(3) 0.024(3)
C13 0.026(3) 0.014(3) 0.015(3) 0.004(2) 0.006(2) 0.014(2)
C14 0.013(3) 0.010(3) 0.016(3) 0.004(2) 0.003(2) 0.005(2)
C15 0.020(3) 0.021(4) 0.062(5) -0.002(3) -0.012(3) 0.009(3)
C16 0.026(4) 0.020(3) 0.064(5) 0.008(3) -0.014(4) 0.003(3)
C17 0.017(3) 0.015(3) 0.023(3) 0.010(3) -0.006(2) -0.003(3)
C18 0.019(3) 0.029(4) 0.029(3) -0.004(3) -0.004(3) 0.003(3)
C19 0.020(3) 0.017(3) 0.025(3) -0.001(2) -0.002(2) 0.005(3)
C20 0.022(3) 0.021(3) 0.024(3) 0.003(3) -0.007(3) -0.004(3)
C21 0.063(6) 0.056(6) 0.055(5) -0.042(5) 0.035(5) -0.033(5)
C23 0.027(4) 0.026(4) 0.036(4) 0.003(3) 0.001(3) 0.011(3)
C24 0.025(3) 0.024(4) 0.037(4) 0.002(3) 0.006(3) 0.006(3)
C25 0.024(3) 0.015(3) 0.020(3) 0.004(2) -0.007(3) 0.001(3)
C26 0.018(3) 0.022(3) 0.024(3) 0.003(3) -0.008(3) -0.002(3)
C27 0.015(3) 0.015(3) 0.024(4) -0.0026(17) 0.0026(17) 0.007(4)
C28 0.019(3) 0.019(3) 0.022(4) 0.0035(19) -0.0035(19) 0.002(4)
C29 0.015(3) 0.009(3) 0.036(3) 0.002(3) -0.002(3) 0.004(2)
C30 0.012(3) 0.016(3) 0.034(3) 0.005(3) -0.008(3) 0.001(2)

loop_
_atom_type_symbol
_atom_type_description
_atom_type_scat_dispersion_real
_atom_type_scat_dispersion_imag
_atom_type_scat_source
C C 0.0033 0.0016 'International Tables Vol C Tables 4.2.6.8 and 6.1.1.4'
H H 0.0000 0.0000 'International Tables Vol C Tables 4.2.6.8 and 6.1.1.4'
N N 0.0061 0.0033 'International Tables Vol C Tables 4.2.6.8 and 6.1.1.4'
O O 0.0106 0.0060 'International Tables Vol C Tables 4.2.6.8 and 6.1.1.4'
Co Co 0.3494 0.9721 'International Tables Vol C Tables 4.2.6.8 and 6.1.1.4'

loop_
_geom_angle_atom_site_label_1
_geom_angle_atom_site_label_2
_geom_angle_atom_site_label_3
_geom_angle
_geom_angle_site_symmetry_1
_geom_angle_site_symmetry_3
O7 Co1 O7 175.8(3) 4_545 1_455
O7 Co1 O2 94.42(17) 4_545 4
O7 Co1 O2 85.37(17) 1_455 4
O7 Co1 O2 85.37(17) 4_545 .
O7 Co1 O2 94.42(17) 1_455 .
O2 Co1 O2 174.2(2) 4 .
O7 Co1 N4 92.10(13) 4_545 1_665
O7 Co1 N4 92.10(13) 1_455 1_665
O2 Co1 N4 92.90(11) 4 1_665
O2 Co1 N4 92.90(11) . 1_665
O7 Co1 N5 87.90(13) 4_545 .
O7 Co1 N5 87.90(13) 1_455 .
O2 Co1 N5 87.10(11) 4 .
O2 Co1 N5 87.10(11) . .
N4 Co1 N5 180.0 1_665 .
O6 Co2 O1 108.45(16) 1_455 .
O6 Co2 N2 86.75(18) 1_455 .
O1 Co2 N2 91.53(19) . .
O6 Co2 N3 93.31(19) 1_455 1_445
O1 Co2 N3 93.1(2) . 1_445
N2 Co2 N3 175.11(19) . 1_445
O6 Co2 O5 159.01(16) 1_455 5_565
O1 Co2 O5 92.14(16) . 5_565
N2 Co2 O5 88.72(18) . 5_565
N3 Co2 O5 89.50(18) 1_445 5_565
O6 Co2 O4 99.16(16) 1_455 5_565
O1 Co2 O4 152.13(16) . 5_565
N2 Co2 O4 86.27(17) . 5_565
N3 Co2 O4 88.89(18) 1_445 5_565
O5 Co2 O4 60.07(15) 5_565 5_565
C1 O1 Co2 131.8(4) . .
C1 O2 Co1 164.5(4) . .
C13 O4 Co2 90.2(3) . 5_665
C13 O5 Co2 90.1(3) . 5_665
C14 O6 Co2 143.7(4) . 1_655
C14 O7 Co1 139.6(4) . 1_655
C6 N1 C5 127.5(7) . .
C6 N1 C2 120.9(8) . .
C5 N1 C2 111.6(8) . .
C15 N2 C19 117.3(6) . .
C15 N2 Co2 122.8(5) . .
C19 N2 Co2 119.9(4) . .
C22 N3 C23 116.0(7) . .
C22 N3 Co2 121.8(6) . 1_665
C23 N3 Co2 122.1(4) . 1_665
C25 N4 C25 116.8(7) . 4
C25 N4 Co1 121.6(3) . 1_445
C25 N4 Co1 121.6(3) 4 1_445
C30 N5 C30 116.2(7) 4 .
C30 N5 Co1 121.9(4) 4 .
C30 N5 Co1 121.9(4) . .
O2 C1 O1 126.0(6) . .
O2 C1 C2 117.4(5) . .
O1 C1 C2 116.5(5) . .
N1 C2 C1 111.5(6) . .
N1 C2 C3 103.9(8) . .
C1 C2 C3 111.6(8) . .
C4 C3 C2 105.4(10) . .
C3 C4 C5 102.5(8) . .
N1 C5 C4 104.1(8) . .
O3 C6 N1 123.2(8) . .
O3 C6 C7 119.8(8) . .
N1 C6 C7 116.9(7) . .
C12 C7 C8 119.4(6) . .
C12 C7 C6 119.9(6) . .
C8 C7 C6 120.7(6) . .
C9 C8 C7 119.6(6) . .
C10 C9 C8 120.5(5) . .
C10 C9 C13 120.9(5) . .
C8 C9 C13 118.5(5) . .
C9 C10 C11 119.5(6) . .
C10 C11 C12 120.3(6) . .
C10 C11 C14 121.2(5) . .
C12 C11 C14 118.4(5) . .
C11 C12 C7 120.4(6) . .
O4 C13 O5 119.6(5) . .
O4 C13 C9 120.6(5) . .
O5 C13 C9 119.7(5) . .
O6 C14 O7 125.4(5) . .
O6 C14 C11 118.2(5) . .
O7 C14 C11 116.4(5) . .
N2 C15 C16 125.0(7) . .
C15 C16 C17 117.5(7) . .
C18 C17 C16 117.0(6) . .
C18 C17 C20 122.2(7) . .
C16 C17 C20 120.8(7) . .
C17 C18 C19 120.2(7) . .
N2 C19 C18 122.9(6) . .
C21 C20 C24 116.4(7) . .
C21 C20 C17 121.4(7) . .
C24 C20 C17 122.2(7) . .
C20 C21 C22 121.7(8) . .
N3 C22 C21 124.9(10) . .
N3 C23 C24 122.4(7) . .
C23 C24 C20 118.5(7) . .
N4 C25 C26 123.0(6) . .
C25 C26 C27 120.6(6) . .
C26 C27 C26 116.0(8) 4 .
C26 C27 C28 122.0(4) 4 .
C26 C27 C28 122.0(4) . .
C29 C28 C29 118.0(8) . 4
C29 C28 C27 121.0(4) . .
C29 C28 C27 121.0(4) 4 .
C30 C29 C28 118.5(6) . .
N5 C30 C29 124.4(6) . .

loop_
_geom_bond_atom_site_label_1
_geom_bond_atom_site_label_2
_geom_bond_distance
_geom_bond_site_symmetry_2
Co1 O7 2.056(4) 4_545
Co1 O7 2.056(4) 1_455
Co1 O2 2.115(4) 4
Co1 O2 2.115(4) .
Co1 N4 2.137(6) 1_665
Co1 N5 2.173(7) .
Co2 O6 1.985(4) 1_455
Co2 O1 2.030(4) .
Co2 N2 2.141(5) .
Co2 N3 2.174(5) 1_445
Co2 O5 2.188(4) 5_565
Co2 O4 2.186(4) 5_565
O1 C1 1.262(7) .
O2 C1 1.245(7) .
O3 C6 1.248(10) .
O4 C13 1.265(7) .
O4 Co2 2.186(4) 5_665
O5 C13 1.267(7) .
O5 Co2 2.188(4) 5_665
O6 C14 1.259(7) .
O6 Co2 1.985(4) 1_655
O7 C14 1.260(7) .
O7 Co1 2.056(4) 1_655
N1 C6 1.317(11) .
N1 C5 1.457(13) .
N1 C2 1.488(9) .
N2 C15 1.322(9) .
N2 C19 1.335(8) .
N3 C22 1.283(11) .
N3 C23 1.366(9) .
N3 Co2 2.174(5) 1_665
N4 C25 1.346(7) .
N4 C25 1.346(7) 4
N4 Co1 2.137(6) 1_445
N5 C30 1.337(7) 4
N5 C30 1.337(7) .
C1 C2 1.521(10) .
C2 C3 1.539(17) .
C3 C4 1.531(13) .
C4 C5 1.545(14) .
C6 C7 1.484(10) .
C7 C12 1.381(9) .
C7 C8 1.389(9) .
C8 C9 1.396(9) .
C9 C10 1.372(9) .
C9 C13 1.499(8) .
C10 C11 1.383(8) .
C11 C12 1.381(9) .
C11 C14 1.515(8) .
C15 C16 1.370(10) .
C16 C17 1.443(11) .
C17 C18 1.367(10) .
C17 C20 1.475(8) .
C18 C19 1.389(9) .
C20 C21 1.317(11) .
C20 C24 1.419(10) .
C21 C22 1.387(14) .
C23 C24 1.402(10) .
C25 C26 1.358(9) .
C26 C27 1.391(8) .
C27 C26 1.391(8) 4
C27 C28 1.480(12) .
C28 C29 1.396(8) .
C28 C29 1.396(8) 4
C29 C30 1.385(9) .
